data_7160821
loop_
_publ_author_name
'Solodyankina, Olga V.'
'Baykova, Svetlana O.'
'Baykov, Sergey V.'
'Togyzbayeva, Nurila'
'Zhussupova, Leilya'
'Novikov, Mikhail S.'
'Turmanov, Rakhymzhan'
'Boyarskiy, Vadim P.'

_publ_section_title
;
 Access to 4-(pyridin-2-yloxy)-1,2,4-thiadiazol-5(4<i>H</i>)-ones
 <i>via</i> an amidoxime O-heteroarylation/cyclization reaction sequence.
;
_journal_issue 45
_journal_name_full 'Organic &amp; biomolecular chemistry'
_journal_page_first 10398
_journal_page_last 10407
_journal_paper_doi 10.1039/d5ob01387a
_journal_volume 23
_journal_year 2025
_chemical_formula_moiety 'C14 H15 N3 O'
_chemical_formula_sum 'C14 H15 N3 O'
_chemical_formula_weight 241.29
_chemical_name_systematic N'-((3,5-dimethylpyridin-2-yl)oxy)benzimidamide
_space_group_crystal_system trigonal
_space_group_IT_number 145
_space_group_name_Hall 'P 32'
_space_group_name_H-M_alt 'P 32'
_atom_sites_solution_hydrogens mixed
_atom_sites_solution_primary dual
_audit_creation_date 2025-06-17
_audit_creation_method
;
Olex2 1.3
(compiled 2020.11.12 svn.r5f609507 for OlexSys, GUI svn.r6408)
;
_audit_update_record
;
2025-07-21 deposited with the CCDC.	2025-10-27 downloaded from the CCDC.
;
_cell_angle_alpha 90
_cell_angle_beta 90
_cell_angle_gamma 120
_cell_formula_units_Z 3
_cell_length_a 10.23780(10)
_cell_length_b 10.23780(10)
_cell_length_c 10.7057(2)
_cell_measurement_reflns_used 4957
_cell_measurement_temperature 100(2)
_cell_measurement_theta_max 71.6820
_cell_measurement_theta_min 4.1280
_cell_volume 971.76(2)
_computing_cell_refinement 'CrysAlisPro 1.171.42.101a (Rigaku OD, 2023)'
_computing_data_collection 'CrysAlisPro 1.171.42.101a (Rigaku OD, 2023)'
_computing_data_reduction 'CrysAlisPro 1.171.42.101a (Rigaku OD, 2023)'
_computing_molecular_graphics 'Olex2 1.3 (Dolomanov et al., 2009)'
_computing_publication_material 'Olex2 1.3 (Dolomanov et al., 2009)'
_computing_structure_refinement 'SHELXL 2018/3 (Sheldrick, 2015)'
_computing_structure_solution 'SHELXT 2018/2 (Sheldrick, 2018)'
_diffrn_ambient_environment N~2~
_diffrn_ambient_temperature 100(2)
_diffrn_detector 'Hybrid Pixel Array Detector'
_diffrn_detector_area_resol_mean 10.0000
_diffrn_detector_type HyPix3000
_diffrn_measured_fraction_theta_full 1.000
_diffrn_measured_fraction_theta_max 0.999
_diffrn_measurement_details
;
List of Runs (angles in degrees, time in seconds):

  # Type    Start    End  Width  t~exp~   \w     \q     \k     \f   Frames
#--------------------------------------------------------------------------
  1  \w    -75.00 -33.00   0.50    0.25    --  -41.10 111.00 -49.00   84
  2  \w    -29.00  -1.00   0.50    0.25    --  -41.10 111.00 -49.00   56
  3  \w     39.00  95.00   0.50    1.00    --  100.00 -36.00 -61.00  112
  4  \w     73.00 118.00   0.50    1.00    --  100.00 -74.00 101.00   90
  5  \w     37.00  79.00   0.50    1.00    --  100.00 -64.00 -63.00   84
  6  \w    113.00 146.00   0.50    1.00    --  100.00  17.00 141.00   66
  7  \w    -75.00 -31.00   0.50    0.25    --  -41.10 -21.00 -30.00   88
  8  \w     33.00  59.00   0.50    0.25    --   41.10  43.00-120.00   52
  9  \w      5.00  51.00   0.50    0.25    --   41.10 -43.00   0.00   92
 10  \w     39.00  65.00   0.50    0.25    --   41.10 -11.00 150.00   52
 11  \w     63.00  97.00   0.50    0.25    --   41.10  43.00-120.00   68
 12  \w    -22.00   3.00   0.50    0.25    --   41.10 -11.00 150.00   50
 13  \w     94.00 142.00   0.50    1.00    --  100.00  42.00-180.00   96
 14  \w    118.00 151.00   0.50    1.00    --  100.00  33.00  30.00   66
 15  \w    131.00 156.00   0.50    1.00    --  100.00 111.00-180.00   50
 16  \w    109.00 157.00   0.50    1.00    --  100.00  17.00 -30.00   96
 17  \w     60.00 109.00   0.50    1.00    --  100.00 -25.00 -60.00   98
 18  \w     91.00 127.00   0.50    1.00    --  100.00  25.00-180.00   72
 19  \w     32.00  96.00   0.50    1.00    --  100.00 -25.00-120.00  128
 20  \w     97.00 153.00   0.50    1.00    --  100.00  36.00  95.00  112
 21  \w     82.00 118.00   0.50    1.00    --  100.00 122.00-146.00   72
 22  \w   -100.00 -70.00   0.50    0.25    --  -41.10 -43.00-180.00   60
 23  \w    -58.00 -32.00   0.50    0.25    --  -41.10 -43.00-180.00   52
 24  \w     37.00  67.00   0.50    0.25    --   41.10 -77.00-150.00   60
 25  \w     82.00 107.00   0.50    0.25    --   41.10  32.00-120.00   50
 26  \w    -15.00  23.00   0.50    0.25    --   41.10 -77.00-150.00   76
 27  \w     41.00  69.00   0.50    1.00    --  100.00 -68.00 -30.00   56
 28  \w    112.00 157.00   0.50    1.00    --  100.00  93.00 -30.00   90
 29  \w     67.00 114.00   0.50    1.00    --  100.00 -50.00 -30.00   94
 30  \w    123.00 157.00   0.50    1.00    --  100.00  42.00  60.00   68
 31  \w     36.00  77.00   0.50    1.00    --  100.00 -68.00  90.00   82
 32  \w     87.00 113.00   0.50    1.00    --  100.00  42.00  60.00   52
 33  \w     78.00 117.00   0.50    1.00    --  100.00-133.00   0.00   78
 34  \w     82.00 107.00   0.50    1.00    --  100.00-111.00 150.00   50
 35  \w     92.00 118.00   0.50    1.00    --  100.00 -68.00 -30.00   52
 36  \w     38.00  92.00   0.50    1.00    --  100.00 -68.00 150.00  108
 37  \w     52.00  97.00   0.50    1.00    --  100.00 -93.00-150.00   90
 38  \w     37.00  99.00   0.50    1.00    --  100.00 -50.00-180.00  124
 39  \w     56.00  98.00   0.50    1.00    --  100.00 -93.00-120.00   84
;
_diffrn_measurement_device 'four-circle diffractometer'
_diffrn_measurement_device_type 'SuperNova, Single source at offset/far, HyPix3000'
_diffrn_measurement_method '\w scans'
_diffrn_orient_matrix_type 'CrysAlisPro convention (1999,Acta A55,543-557)'
_diffrn_orient_matrix_UB_11 0.0216788000
_diffrn_orient_matrix_UB_12 0.1592499000
_diffrn_orient_matrix_UB_13 -0.0159031000
_diffrn_orient_matrix_UB_21 0.0323229000
_diffrn_orient_matrix_UB_22 -0.0038016000
_diffrn_orient_matrix_UB_23 -0.1400729000
_diffrn_orient_matrix_UB_31 -0.1693367000
_diffrn_orient_matrix_UB_32 -0.0695254000
_diffrn_orient_matrix_UB_33 -0.0287406000
_diffrn_radiation_monochromator mirror
_diffrn_radiation_probe x-ray
_diffrn_radiation_type 'Cu K\a'
_diffrn_radiation_wavelength 1.54184
_diffrn_reflns_av_R_equivalents 0.0243
_diffrn_reflns_av_unetI/netI 0.0277
_diffrn_reflns_Laue_measured_fraction_full 1.000
_diffrn_reflns_Laue_measured_fraction_max 0.999
_diffrn_reflns_limit_h_max 8
_diffrn_reflns_limit_h_min -12
_diffrn_reflns_limit_k_max 12
_diffrn_reflns_limit_k_min -12
_diffrn_reflns_limit_l_max 13
_diffrn_reflns_limit_l_min -13
_diffrn_reflns_number 5945
_diffrn_reflns_point_group_measured_fraction_full 0.952
_diffrn_reflns_point_group_measured_fraction_max 0.940
_diffrn_reflns_theta_full 67.684
_diffrn_reflns_theta_max 71.528
_diffrn_reflns_theta_min 4.988
_diffrn_source 'micro-focus sealed X-ray tube'
_diffrn_source_type 'SuperNova (Cu) X-ray Source'
_exptl_absorpt_coefficient_mu 0.646
_exptl_absorpt_correction_T_max 1.00000
_exptl_absorpt_correction_T_min 0.65572
_exptl_absorpt_correction_type multi-scan
_exptl_absorpt_process_details
;
CrysAlisPro 1.171.42.101a (Rigaku Oxford Diffraction, 2023)
Empirical absorption correction using spherical harmonics,
implemented in SCALE3 ABSPACK scaling algorithm.
;
_exptl_crystal_colour 'clear colourless'
_exptl_crystal_colour_lustre clear
_exptl_crystal_colour_primary colourless
_exptl_crystal_density_diffrn 1.237
_exptl_crystal_description prism
_exptl_crystal_F_000 384
_exptl_crystal_recrystallization_method 'Re-crystallisation from solvent: chloroform'
_exptl_crystal_size_max 0.18
_exptl_crystal_size_mid 0.16
_exptl_crystal_size_min 0.15
_refine_diff_density_max 0.165
_refine_diff_density_min -0.200
_refine_diff_density_rms 0.038
_refine_ls_abs_structure_details
;
 Flack x determined using 1071 quotients [(I+)-(I-)]/[(I+)+(I-)]
 (Parsons, Flack and Wagner, Acta Cryst. B69 (2013) 249-259).
;
_refine_ls_abs_structure_Flack 0.01(12)
_refine_ls_extinction_method none
_refine_ls_goodness_of_fit_ref 1.054
_refine_ls_hydrogen_treatment mixed
_refine_ls_matrix_type full
_refine_ls_number_parameters 170
_refine_ls_number_reflns 2387
_refine_ls_number_restraints 1
_refine_ls_restrained_S_all 1.054
_refine_ls_R_factor_all 0.0323
_refine_ls_R_factor_gt 0.0318
_refine_ls_shift/su_max 0.000
_refine_ls_shift/su_mean 0.000
_refine_ls_structure_factor_coef Fsqd
_refine_ls_weighting_details 'w=1/[\s^2^(Fo^2^)+(0.0488P)^2^+0.1567P] where P=(Fo^2^+2Fc^2^)/3'
_refine_ls_weighting_scheme calc
_refine_ls_wR_factor_gt 0.0838
_refine_ls_wR_factor_ref 0.0845
_reflns_Friedel_coverage 0.881
_reflns_Friedel_fraction_full 0.905
_reflns_Friedel_fraction_max 0.880
_reflns_number_gt 2347
_reflns_number_total 2387
_reflns_threshold_expression 'I > 2\s(I)'
_cod_data_source_file d5ob01387a3.cif
_cod_data_source_block syn-557
_cod_depositor_comments 'Adding full bibliography for 7160818--7160821.cif.'
_cod_original_cell_volume 971.76(3)
_cod_database_code 7160821
_shelx_shelxl_version_number 2018/3
_chemical_oxdiff_formula 'C14 H15 N3 O'
_shelx_space_group_comment
;
The symmetry employed for this shelxl refinement is uniquely defined
by the following loop, which should always be used as a source of
symmetry information in preference to the above space-group names.
They are only intended as comments.
;
_shelx_estimated_absorpt_t_max 0.909
_shelx_estimated_absorpt_t_min 0.893
_reflns_odcompleteness_completeness 97.78
_reflns_odcompleteness_iscentric 1
_reflns_odcompleteness_theta 72.42
_olex2_refinement_description
;
1. Fixed Uiso
 At 1.2 times of:
  All C(H) groups, All N(H) groups
 At 1.5 times of:
  All C(H,H,H) groups
2.a Rotating group:
 N2(H2A)
2.b Aromatic/amide H refined with riding coordinates:
 C7(H7), C10(H10), C12(H12), C5(H5), C6(H6), C3(H3), C4(H4)
2.c Idealised Me refined as rotating group:
 C13(H13A,H13B,H13C), C14(H14A,H14B,H14C)
;
_olex2_submission_special_instructions 'No special instructions were received'
_oxdiff_exptl_absorpt_empirical_details
;
Empirical correction (ABSPACK) includes:
- Absorption correction using spherical harmonics
- Frame scaling
;
_oxdiff_exptl_absorpt_empirical_full_max 2.300
_oxdiff_exptl_absorpt_empirical_full_min 0.580

loop_
_space_group_symop_operation_xyz
'x, y, z'
'-y, x-y, z+2/3'
'-x+y, -x, z+1/3'

loop_
_atom_site_label
_atom_site_type_symbol
_atom_site_fract_x
_atom_site_fract_y
_atom_site_fract_z
_atom_site_U_iso_or_equiv
_atom_site_adp_type
_atom_site_occupancy
_atom_site_site_symmetry_order
_atom_site_calc_flag
_atom_site_refinement_flags_posn
_atom_site_refinement_flags_adp
_atom_site_refinement_flags_occupancy
_atom_site_disorder_assembly
_atom_site_disorder_group
O1 O 0.55445(16) 1.01315(16) 0.43546(14) 0.0220(3) Uani 1 1 d . . . . .
N2 N 0.2851(2) 0.8911(2) 0.36014(19) 0.0245(4) Uani 1 1 d . . . . .
H2A H 0.190630 0.807438 0.318389 0.029 Uiso 1 1 d R U . . .
N1 N 0.4506(2) 0.8892(2) 0.51399(17) 0.0221(4) Uani 1 1 d . . . . .
N3 N 0.7430(2) 0.9793(2) 0.52703(17) 0.0243(4) Uani 1 1 d . . . . .
C1 C 0.3175(2) 0.8360(2) 0.4639(2) 0.0208(4) Uani 1 1 d . . . . .
C8 C 0.7035(2) 1.0614(2) 0.45945(19) 0.0193(4) Uani 1 1 d . . . . .
C9 C 0.8042(2) 1.1998(2) 0.40224(19) 0.0206(4) Uani 1 1 d . . . . .
C7 C 0.2225(2) 0.6176(2) 0.6095(2) 0.0252(4) Uani 1 1 d . . . . .
H7 H 0.337750 0.641447 0.620486 0.030 Uiso 1 1 calc R U . . .
C2 C 0.1920(2) 0.7069(2) 0.53041(19) 0.0219(4) Uani 1 1 d . . . . .
C10 C 0.9554(2) 1.2491(2) 0.4184(2) 0.0229(4) Uani 1 1 d . . . . .
H10 H 1.038652 1.355463 0.377350 0.027 Uiso 1 1 calc R U . . .
C12 C 0.8929(2) 1.0327(2) 0.5398(2) 0.0256(5) Uani 1 1 d . . . . .
H12 H 0.928232 0.967251 0.595365 0.031 Uiso 1 1 calc R U . . .
C11 C 1.0034(3) 1.1644(3) 0.4869(2) 0.0248(5) Uani 1 1 d . . . . .
C5 C -0.0408(2) 0.4661(3) 0.6598(2) 0.0290(5) Uani 1 1 d . . . . .
H5 H -0.131367 0.372737 0.710045 0.035 Uiso 1 1 calc R U . . .
C6 C 0.1071(3) 0.4981(3) 0.6747(2) 0.0280(5) Uani 1 1 d . . . . .
H6 H 0.132491 0.430121 0.737017 0.034 Uiso 1 1 calc R U . . .
C3 C 0.0431(2) 0.6744(3) 0.5157(2) 0.0269(5) Uani 1 1 d . . . . .
H3 H 0.017406 0.742827 0.454131 0.032 Uiso 1 1 calc R U . . .
C13 C 0.7473(3) 1.2832(3) 0.3257(2) 0.0302(5) Uani 1 1 d . . . . .
H13A H 0.700217 1.222726 0.238008 0.045 Uiso 1 1 calc R U . . .
H13B H 0.840484 1.396718 0.305394 0.045 Uiso 1 1 calc R U . . .
H13C H 0.659509 1.291343 0.377737 0.045 Uiso 1 1 calc R U . . .
C4 C -0.0722(3) 0.5539(3) 0.5803(2) 0.0312(5) Uani 1 1 d . . . . .
H4 H -0.187903 0.528351 0.568382 0.037 Uiso 1 1 calc R U . . .
C14 C 1.1685(3) 1.2156(3) 0.5031(3) 0.0343(6) Uani 1 1 d . . . . .
H14A H 1.219010 1.221064 0.411711 0.051 Uiso 1 1 calc R U . . .
H14B H 1.180564 1.135421 0.562878 0.051 Uiso 1 1 calc R U . . .
H14C H 1.225857 1.327412 0.546543 0.051 Uiso 1 1 calc R U . . .
H2B H 0.363(3) 0.961(3) 0.319(3) 0.025(6) Uiso 1 1 d . . . . .

loop_
_atom_site_aniso_label
_atom_site_aniso_U_11
_atom_site_aniso_U_22
_atom_site_aniso_U_33
_atom_site_aniso_U_23
_atom_site_aniso_U_13
_atom_site_aniso_U_12
O1 0.0146(7) 0.0202(7) 0.0274(7) 0.0038(6) 0.0000(6) 0.0058(6)
N2 0.0174(8) 0.0233(9) 0.0296(9) 0.0010(7) -0.0014(7) 0.0078(7)
N1 0.0176(8) 0.0188(8) 0.0261(9) 0.0026(7) 0.0025(7) 0.0062(7)
N3 0.0188(9) 0.0223(9) 0.0305(9) 0.0035(7) 0.0002(7) 0.0093(7)
C1 0.0185(10) 0.0200(9) 0.0251(10) -0.0033(8) -0.0003(8) 0.0105(8)
C8 0.0163(9) 0.0186(9) 0.0229(10) -0.0014(8) -0.0002(8) 0.0085(8)
C9 0.0203(10) 0.0194(9) 0.0220(10) -0.0017(8) 0.0008(8) 0.0098(8)
C7 0.0185(10) 0.0258(11) 0.0286(11) 0.0000(9) -0.0006(8) 0.0090(9)
C2 0.0185(10) 0.0208(10) 0.0245(10) -0.0046(8) -0.0001(8) 0.0084(8)
C10 0.0200(10) 0.0210(10) 0.0236(10) 0.0008(8) 0.0008(8) 0.0072(8)
C12 0.0215(10) 0.0271(11) 0.0307(11) 0.0046(9) -0.0020(8) 0.0140(9)
C11 0.0193(10) 0.0289(11) 0.0250(10) -0.0001(9) -0.0013(8) 0.0111(9)
C5 0.0218(10) 0.0239(11) 0.0326(11) -0.0013(9) 0.0035(9) 0.0050(9)
C6 0.0244(11) 0.0267(11) 0.0299(11) 0.0006(9) 0.0006(9) 0.0105(9)
C3 0.0203(10) 0.0290(11) 0.0301(11) 0.0004(9) 0.0008(8) 0.0113(9)
C13 0.0238(10) 0.0274(11) 0.0388(12) 0.0114(10) 0.0022(9) 0.0123(9)
C4 0.0184(10) 0.0311(12) 0.0387(13) -0.0013(10) 0.0033(9) 0.0084(9)
C14 0.0189(11) 0.0435(14) 0.0377(13) 0.0065(11) -0.0026(9) 0.0136(10)

loop_
_atom_type_symbol
_atom_type_description
_atom_type_scat_dispersion_real
_atom_type_scat_dispersion_imag
_atom_type_scat_source
C C 0.0181 0.0091 'International Tables Vol C Tables 4.2.6.8 and 6.1.1.4'
H H 0.0000 0.0000 'International Tables Vol C Tables 4.2.6.8 and 6.1.1.4'
N N 0.0311 0.0180 'International Tables Vol C Tables 4.2.6.8 and 6.1.1.4'
O O 0.0492 0.0322 'International Tables Vol C Tables 4.2.6.8 and 6.1.1.4'

loop_
_geom_angle_atom_site_label_1
_geom_angle_atom_site_label_2
_geom_angle_atom_site_label_3
_geom_angle
_geom_angle_site_symmetry_1
_geom_angle_site_symmetry_3
_geom_angle_publ_flag
C8 O1 N1 113.80(14) . . ?
H2A N2 H2B 124.2 . . ?
C1 N2 H2A 109.6 . . ?
C1 N2 H2B 115.7(18) . . ?
C1 N1 O1 106.43(16) . . ?
C8 N3 C12 116.42(18) . . ?
N2 C1 C2 118.61(19) . . ?
N1 C1 N2 125.73(19) . . ?
N1 C1 C2 115.64(18) . . ?
O1 C8 C9 113.79(17) . . ?
N3 C8 O1 120.91(17) . . ?
N3 C8 C9 125.26(19) . . ?
C8 C9 C13 120.97(18) . . ?
C10 C9 C8 115.90(19) . . ?
C10 C9 C13 123.10(19) . . ?
C2 C7 H7 119.6 . . ?
C6 C7 H7 119.6 . . ?
C6 C7 C2 120.8(2) . . ?
C7 C2 C1 119.86(18) . . ?
C7 C2 C3 119.3(2) . . ?
C3 C2 C1 120.87(19) . . ?
C9 C10 H10 119.4 . . ?
C9 C10 C11 121.1(2) . . ?
C11 C10 H10 119.4 . . ?
N3 C12 H12 117.8 . . ?
N3 C12 C11 124.4(2) . . ?
C11 C12 H12 117.8 . . ?
C10 C11 C14 121.7(2) . . ?
C12 C11 C10 116.8(2) . . ?
C12 C11 C14 121.5(2) . . ?
C6 C5 H5 120.1 . . ?
C4 C5 H5 120.1 . . ?
C4 C5 C6 119.8(2) . . ?
C7 C6 H6 120.1 . . ?
C5 C6 C7 119.7(2) . . ?
C5 C6 H6 120.1 . . ?
C2 C3 H3 120.1 . . ?
C4 C3 C2 119.7(2) . . ?
C4 C3 H3 120.1 . . ?
C9 C13 H13A 109.5 . . ?
C9 C13 H13B 109.5 . . ?
C9 C13 H13C 109.5 . . ?
H13A C13 H13B 109.5 . . ?
H13A C13 H13C 109.5 . . ?
H13B C13 H13C 109.5 . . ?
C5 C4 C3 120.7(2) . . ?
C5 C4 H4 119.7 . . ?
C3 C4 H4 119.7 . . ?
C11 C14 H14A 109.5 . . ?
C11 C14 H14B 109.5 . . ?
C11 C14 H14C 109.5 . . ?
H14A C14 H14B 109.5 . . ?
H14A C14 H14C 109.5 . . ?
H14B C14 H14C 109.5 . . ?

loop_
_geom_bond_atom_site_label_1
_geom_bond_atom_site_label_2
_geom_bond_distance
_geom_bond_site_symmetry_2
_geom_bond_publ_flag
O1 N1 1.449(2) . ?
O1 C8 1.373(2) . ?
N2 H2A 1.0200 . ?
N2 C1 1.359(3) . ?
N2 H2B 0.88(3) . ?
N1 C1 1.304(3) . ?
N3 C8 1.317(3) . ?
N3 C12 1.354(3) . ?
C1 C2 1.486(3) . ?
C8 C9 1.408(3) . ?
C9 C10 1.379(3) . ?
C9 C13 1.496(3) . ?
C7 H7 1.0850 . ?
C7 C2 1.392(3) . ?
C7 C6 1.391(3) . ?
C2 C3 1.397(3) . ?
C10 H10 1.0850 . ?
C10 C11 1.399(3) . ?
C12 H12 1.0850 . ?
C12 C11 1.376(3) . ?
C11 C14 1.509(3) . ?
C5 H5 1.0850 . ?
C5 C6 1.389(3) . ?
C5 C4 1.388(4) . ?
C6 H6 1.0850 . ?
C3 H3 1.0850 . ?
C3 C4 1.392(3) . ?
C13 H13A 1.0950 . ?
C13 H13B 1.0950 . ?
C13 H13C 1.0950 . ?
C4 H4 1.0850 . ?
C14 H14A 1.0950 . ?
C14 H14B 1.0950 . ?
C14 H14C 1.0950 . ?

loop_
_geom_torsion_atom_site_label_1
_geom_torsion_atom_site_label_2
_geom_torsion_atom_site_label_3
_geom_torsion_atom_site_label_4
_geom_torsion
_geom_torsion_site_symmetry_1
_geom_torsion_site_symmetry_2
_geom_torsion_site_symmetry_3
_geom_torsion_site_symmetry_4
_geom_torsion_publ_flag
O1 N1 C1 N2 -1.6(3) . . . . ?
O1 N1 C1 C2 -179.71(16) . . . . ?
O1 C8 C9 C10 -176.84(18) . . . . ?
O1 C8 C9 C13 1.3(3) . . . . ?
N2 C1 C2 C7 159.37(19) . . . . ?
N2 C1 C2 C3 -21.3(3) . . . . ?
N1 O1 C8 N3 14.3(3) . . . . ?
N1 O1 C8 C9 -167.74(16) . . . . ?
N1 C1 C2 C7 -22.4(3) . . . . ?
N1 C1 C2 C3 157.01(19) . . . . ?
N3 C8 C9 C10 1.0(3) . . . . ?
N3 C8 C9 C13 179.1(2) . . . . ?
N3 C12 C11 C10 1.7(3) . . . . ?
N3 C12 C11 C14 -178.8(2) . . . . ?
C1 C2 C3 C4 -179.2(2) . . . . ?
C8 O1 N1 C1 -166.98(17) . . . . ?
C8 N3 C12 C11 -0.3(3) . . . . ?
C8 C9 C10 C11 0.5(3) . . . . ?
C9 C10 C11 C12 -1.8(3) . . . . ?
C9 C10 C11 C14 178.7(2) . . . . ?
C7 C2 C3 C4 0.2(3) . . . . ?
C2 C7 C6 C5 0.8(3) . . . . ?
C2 C3 C4 C5 0.3(4) . . . . ?
C12 N3 C8 O1 176.55(19) . . . . ?
C12 N3 C8 C9 -1.1(3) . . . . ?
C6 C7 C2 C1 178.7(2) . . . . ?
C6 C7 C2 C3 -0.7(3) . . . . ?
C6 C5 C4 C3 -0.3(4) . . . . ?
C13 C9 C10 C11 -177.5(2) . . . . ?
C4 C5 C6 C7 -0.3(4) . . . . ?
